data_2013316
loop_
_publ_author_name
'Thinagar, S.'
'Velmurugan, D.'
'Shanmuga Sundara Raj, S.'
'Fun, Hoong-Kun'
'Gupta, S. C.'
'Merazig, H.'
'Bouacida, S.'

_publ_section_title
;
 3,3'-[<i>o</i>-Phenylenebis(methyleneoxy)]bis(6-chloroflavone) and
 3,3'-propylenedioxybis[6-chloro-2-(2-furyl)-4<i>H</i>-1-benzopyran-4-one]
;
_journal_issue 4
_journal_name_full 'Acta Crystallographica Section C'
_journal_page_first o181
_journal_page_last o183
_journal_paper_doi 10.1107/S0108270103002361
_journal_volume 59
_journal_year 2003
_chemical_formula_iupac 'C38 H24 Cl2 O6'
_chemical_formula_moiety 'C38 H24 Cl2 O6'
_chemical_formula_sum 'C38 H24 Cl2 O6'
_chemical_formula_weight 647.47
_chemical_name_common Bis(6-chloroflavanone-3-yloxy)-o-xylene
_chemical_name_systematic
;
3,3'-[o-Phenylenebis(methyleneoxy)]bis(6-chloro-2-phenylflavanone)
;
_space_group_IT_number 15
_symmetry_cell_setting monoclinic
_symmetry_space_group_name_Hall '-C 2yc'
_symmetry_space_group_name_H-M 'C 1 2/c 1'
_atom_sites_solution_hydrogens geom
_atom_sites_solution_primary direct
_atom_sites_solution_secondary difmap
_audit_creation_method SHELXL-97
_cell_angle_alpha 90.00
_cell_angle_beta 91.393(3)
_cell_angle_gamma 90.00
_cell_formula_units_Z 4
_cell_length_a 13.2360(10)
_cell_length_b 10.799(4)
_cell_length_c 21.775(4)
_cell_measurement_reflns_used 25
_cell_measurement_temperature 293(2)
_cell_measurement_theta_max 28
_cell_measurement_theta_min 1.2
_cell_volume 3111.5(13)
_computing_cell_refinement 'CAD-4 EXPRESS'
_computing_data_collection 'CAD-4 EXPRESS (Enraf-Nonius, 1994)'
_computing_data_reduction 'XCAD4 (Harms & Wocadlo, 1996)'
_computing_molecular_graphics 'ORTEPII (Johnson, 1976)'
_computing_publication_material 'SHELXL97 and PARST (Nardelli, 1995)'
_computing_structure_refinement 'SHELXL97 (Sheldrick, 1997)'
_computing_structure_solution 'SHELXS97 (Sheldrick, 1997)'
_diffrn_ambient_temperature 293(2)
_diffrn_measured_fraction_theta_full 0.467
_diffrn_measured_fraction_theta_max 0.467
_diffrn_measurement_device_type
;
Enraf-Nonius CAD-4
;
_diffrn_measurement_method 'Non-profiled w/2\q'
_diffrn_radiation_monochromator graphite
_diffrn_radiation_source 'fine-focus sealed tube'
_diffrn_radiation_type MoK\a
_diffrn_radiation_wavelength 0.71073
_diffrn_reflns_av_R_equivalents 0.0243
_diffrn_reflns_av_sigmaI/netI 0.0972
_diffrn_reflns_limit_h_max 18
_diffrn_reflns_limit_h_min 0
_diffrn_reflns_limit_k_max 15
_diffrn_reflns_limit_k_min 0
_diffrn_reflns_limit_l_max 31
_diffrn_reflns_limit_l_min -31
_diffrn_reflns_number 4781
_diffrn_reflns_theta_full 30.41
_diffrn_reflns_theta_max 30.41
_diffrn_reflns_theta_min 2.43
_diffrn_standards_decay_% 0
_diffrn_standards_interval_count 100
_diffrn_standards_number 3
_exptl_absorpt_coefficient_mu 0.257
_exptl_absorpt_correction_type none
_exptl_crystal_colour colourless
_exptl_crystal_density_diffrn 1.382
_exptl_crystal_density_method 'not measured'
_exptl_crystal_description block
_exptl_crystal_F_000 1336
_exptl_crystal_size_max 0.47
_exptl_crystal_size_mid 0.43
_exptl_crystal_size_min 0.40
_refine_diff_density_max 0.322
_refine_diff_density_min -0.447
_refine_ls_extinction_method none
_refine_ls_goodness_of_fit_ref 1.000
_refine_ls_hydrogen_treatment constr
_refine_ls_matrix_type full
_refine_ls_number_parameters 208
_refine_ls_number_reflns 4612
_refine_ls_number_restraints 0
_refine_ls_restrained_S_all 1.000
_refine_ls_R_factor_all 0.1929
_refine_ls_R_factor_gt 0.0538
_refine_ls_shift/su_max <0.001
_refine_ls_shift/su_mean 0.000
_refine_ls_structure_factor_coef Fsqd
_refine_ls_weighting_details 'w = 1/[\s^2^(Fo^2^)+(0.1073P)^2^+1.2599P] where P = (Fo^2^+2Fc^2^)/3'
_refine_ls_weighting_scheme calc
_refine_ls_wR_factor_gt 0.1507
_refine_ls_wR_factor_ref 0.2298
_reflns_number_gt 1928
_reflns_number_total 4612
_reflns_threshold_expression I>2\s(I)
_cod_data_source_file na1583.cif
_cod_data_source_block I
_cod_original_sg_symbol_H-M 'C 2/c'
_cod_database_code 2013316
_cod_database_fobs_code 2013316

loop_
_symmetry_equiv_pos_as_xyz
'x, y, z'
'-x, y, -z+1/2'
'x+1/2, y+1/2, z'
'-x+1/2, y+1/2, -z+1/2'
'-x, -y, -z'
'x, -y, z-1/2'
'-x+1/2, -y+1/2, -z'
'x+1/2, -y+1/2, z-1/2'

loop_
_atom_site_label
_atom_site_fract_x
_atom_site_fract_y
_atom_site_fract_z
_atom_site_U_iso_or_equiv
_atom_site_adp_type
_atom_site_calc_flag
_atom_site_refinement_flags
_atom_site_occupancy
_atom_site_disorder_assembly
_atom_site_disorder_group
_atom_site_type_symbol
Cl1 -0.00142(10) 0.19640(16) 0.02509(5) 0.1133(6) Uani d . 1 . . Cl
O1 0.31016(18) -0.0226(2) -0.08577(10) 0.0645(7) Uani d . 1 . . O
O2 0.14304(14) 0.1378(2) -0.22423(8) 0.0434(5) Uani d . 1 . . O
O3 0.37549(15) -0.03714(19) -0.20629(9) 0.0472(5) Uani d . 1 . . O
C1 0.2884(2) 0.0245(3) -0.19096(12) 0.0381(6) Uani d . 1 . . C
C2 0.2607(2) 0.0279(3) -0.12679(13) 0.0434(7) Uani d . 1 . . C
C3 0.1672(2) 0.0969(3) -0.11629(13) 0.0423(7) Uani d . 1 . . C
C4 0.1304(3) 0.1116(3) -0.05660(14) 0.0576(9) Uani d . 1 . . C
H4 0.1642 0.0759 -0.0231 0.069 Uiso calc R 1 . . H
C5 0.0444(3) 0.1791(4) -0.04859(15) 0.0622(10) Uani d . 1 . . C
C6 -0.0083(3) 0.2306(4) -0.09685(16) 0.0616(10) Uani d . 1 . . C
H6 -0.0667 0.2759 -0.0899 0.074 Uiso calc R 1 . . H
C7 0.0250(2) 0.2153(3) -0.15547(15) 0.0520(8) Uani d . 1 . . C
H7 -0.0108 0.2490 -0.1888 0.062 Uiso calc R 1 . . H
C8 0.1128(2) 0.1488(3) -0.16410(13) 0.0409(7) Uani d . 1 . . C
C9 0.2309(2) 0.0754(3) -0.23602(12) 0.0383(6) Uani d . 1 . . C
C10 0.2516(2) 0.0731(3) -0.30218(13) 0.0400(7) Uani d . 1 . . C
C11 0.2684(3) -0.0377(3) -0.33210(15) 0.0543(8) Uani d . 1 . . C
H11 0.2658 -0.1116 -0.3102 0.065 Uiso calc R 1 . . H
C12 0.2890(3) -0.0404(4) -0.39440(16) 0.0618(10) Uani d . 1 . . C
H12 0.2992 -0.1156 -0.4141 0.074 Uiso calc R 1 . . H
C13 0.2943(3) 0.0683(4) -0.42649(15) 0.0641(10) Uani d . 1 . . C
H13 0.3093 0.0670 -0.4680 0.077 Uiso calc R 1 . . H
C14 0.2776(3) 0.1794(4) -0.39761(15) 0.0605(9) Uani d . 1 . . C
H14 0.2812 0.2530 -0.4196 0.073 Uiso calc R 1 . . H
C15 0.2554(2) 0.1817(3) -0.33566(14) 0.0505(8) Uani d . 1 . . C
H15 0.2431 0.2570 -0.3165 0.061 Uiso calc R 1 . . H
C16 0.4669(2) 0.0283(4) -0.18564(14) 0.0544(9) Uani d . 1 . . C
H16A 0.5249 -0.0253 -0.1909 0.065 Uiso calc R 1 . . H
H16B 0.4623 0.0465 -0.1422 0.065 Uiso calc R 1 . . H
C17 0.4833(2) 0.1466(3) -0.21990(13) 0.0450(7) Uani d . 1 . . C
C18 0.4660(3) 0.2595(4) -0.1916(2) 0.0765(12) Uani d . 1 . . C
H18 0.4425 0.2606 -0.1517 0.092 Uiso calc R 1 . . H
C19 0.4828(3) 0.3696(4) -0.2213(3) 0.106(2) Uani d . 1 . . C
H19 0.4703 0.4442 -0.2016 0.127 Uiso calc R 1 . . H

loop_
_atom_site_aniso_label
_atom_site_aniso_U_11
_atom_site_aniso_U_22
_atom_site_aniso_U_33
_atom_site_aniso_U_12
_atom_site_aniso_U_13
_atom_site_aniso_U_23
Cl1 0.1048(10) 0.1815(15) 0.0554(6) 0.0481(9) 0.0362(6) -0.0058(7)
O1 0.0578(14) 0.0859(18) 0.0501(12) 0.0237(13) 0.0090(11) 0.0225(13)
O2 0.0404(11) 0.0515(13) 0.0385(10) 0.0121(9) 0.0033(8) 0.0000(9)
O3 0.0376(11) 0.0517(13) 0.0526(12) 0.0093(9) 0.0108(9) 0.0076(10)
C1 0.0348(14) 0.0382(15) 0.0418(14) 0.0043(12) 0.0105(11) 0.0044(13)
C2 0.0412(15) 0.0476(17) 0.0419(15) 0.0053(14) 0.0091(12) 0.0108(14)
C3 0.0399(15) 0.0466(17) 0.0408(15) 0.0046(13) 0.0092(12) 0.0037(13)
C4 0.0557(19) 0.077(2) 0.0407(16) 0.0133(18) 0.0089(14) 0.0066(16)
C5 0.055(2) 0.090(3) 0.0429(16) 0.0126(19) 0.0191(15) -0.0083(18)
C6 0.0446(17) 0.079(3) 0.061(2) 0.0148(18) 0.0088(16) -0.0146(19)
C7 0.0388(16) 0.065(2) 0.0527(17) 0.0122(15) 0.0012(13) -0.0048(16)
C8 0.0373(14) 0.0471(17) 0.0387(14) 0.0031(13) 0.0073(12) -0.0050(13)
C9 0.0388(15) 0.0386(16) 0.0377(14) 0.0008(12) 0.0076(11) -0.0035(12)
C10 0.0337(14) 0.0456(17) 0.0409(15) 0.0029(13) 0.0058(11) -0.0027(13)
C11 0.064(2) 0.050(2) 0.0491(17) 0.0044(16) 0.0040(15) -0.0030(15)
C12 0.071(2) 0.067(2) 0.0477(18) 0.0068(19) 0.0062(16) -0.0168(18)
C13 0.062(2) 0.093(3) 0.0377(16) 0.003(2) 0.0101(15) -0.0132(19)
C14 0.069(2) 0.071(2) 0.0426(16) 0.0014(19) 0.0150(16) 0.0064(17)
C15 0.059(2) 0.0499(19) 0.0430(15) 0.0062(15) 0.0118(14) -0.0027(14)
C16 0.0338(15) 0.082(2) 0.0474(17) 0.0106(16) 0.0050(13) 0.0131(17)
C17 0.0331(15) 0.0540(19) 0.0478(16) 0.0036(13) -0.0037(12) -0.0059(14)
C18 0.050(2) 0.086(3) 0.094(3) 0.006(2) 0.001(2) -0.036(3)
C19 0.052(3) 0.056(2) 0.210(8) 0.001(2) -0.002(3) -0.033(3)

loop_
_atom_type_symbol
_atom_type_description
_atom_type_scat_dispersion_real
_atom_type_scat_dispersion_imag
_atom_type_scat_source
C C 0.0033 0.0016 'International Tables Vol C Tables 4.2.6.8 and 6.1.1.4'
H H 0.0000 0.0000 'International Tables Vol C Tables 4.2.6.8 and 6.1.1.4'
O O 0.0106 0.0060 'International Tables Vol C Tables 4.2.6.8 and 6.1.1.4'
Cl Cl 0.1484 0.1585 'International Tables Vol C Tables 4.2.6.8 and 6.1.1.4'

loop_
_geom_angle_atom_site_label_1
_geom_angle_atom_site_label_2
_geom_angle_atom_site_label_3
_geom_angle_site_symmetry_1
_geom_angle_site_symmetry_3
_geom_angle
_geom_angle_publ_flag
C9 O2 C8 . . 119.0(2) y
C1 O3 C16 . . 112.5(2) ?
C9 C1 O3 . . 118.9(2) ?
C9 C1 C2 . . 122.6(2) y
O3 C1 C2 . . 118.5(2) ?
O1 C2 C1 . . 123.2(3) ?
O1 C2 C3 . . 123.4(3) ?
C1 C2 C3 . . 113.3(2) y
C8 C3 C4 . . 117.9(3) ?
C8 C3 C2 . . 121.2(2) y
C4 C3 C2 . . 120.9(3) ?
C5 C4 C3 . . 119.1(3) ?
C5 C4 H4 . . 120.5 ?
C3 C4 H4 . . 120.5 ?
C6 C5 C4 . . 122.0(3) ?
C6 C5 Cl1 . . 118.9(3) ?
C4 C5 Cl1 . . 119.0(3) ?
C5 C6 C7 . . 119.9(3) ?
C5 C6 H6 . . 120.0 ?
C7 C6 H6 . . 120.0 ?
C6 C7 C8 . . 118.6(3) ?
C6 C7 H7 . . 120.7 ?
C8 C7 H7 . . 120.7 ?
C3 C8 C7 . . 122.4(3) y
C3 C8 O2 . . 121.7(2) y
C7 C8 O2 . . 115.9(3) ?
C1 C9 O2 . . 122.1(2) y
C1 C9 C10 . . 126.2(2) ?
O2 C9 C10 . . 111.7(2) ?
C11 C10 C15 . . 118.5(3) ?
C11 C10 C9 . . 120.7(3) ?
C15 C10 C9 . . 120.8(3) ?
C10 C11 C12 . . 121.0(3) ?
C10 C11 H11 . . 119.5 ?
C12 C11 H11 . . 119.5 ?
C13 C12 C11 . . 119.6(3) ?
C13 C12 H12 . . 120.2 ?
C11 C12 H12 . . 120.2 ?
C12 C13 C14 . . 120.3(3) ?
C12 C13 H13 . . 119.9 ?
C14 C13 H13 . . 119.9 ?
C13 C14 C15 . . 120.1(3) ?
C13 C14 H14 . . 120.0 ?
C15 C14 H14 . . 120.0 ?
C10 C15 C14 . . 120.6(3) ?
C10 C15 H15 . . 119.7 ?
C14 C15 H15 . . 119.7 ?
O3 C16 C17 . . 112.8(2) ?
O3 C16 H16A . . 109.0 ?
C17 C16 H16A . . 109.0 ?
O3 C16 H16B . . 109.0 ?
C17 C16 H16B . . 109.0 ?
H16A C16 H16B . . 107.8 ?
C18 C17 C17 . 2_654 118.5(2) ?
C18 C17 C16 . . 120.0(3) ?
C17 C17 C16 2_654 . 121.43(17) ?
C19 C18 C17 . . 121.4(4) ?
C19 C18 H18 . . 119.3 ?
C17 C18 H18 . . 119.3 ?
C19 C19 C18 2_654 . 120.1(3) ?
C19 C19 H19 2_654 . 120.0 ?
C18 C19 H19 . . 120.0 ?

loop_
_geom_bond_atom_site_label_1
_geom_bond_atom_site_label_2
_geom_bond_site_symmetry_2
_geom_bond_distance
_geom_bond_publ_flag
Cl1 C5 . 1.739(3) ?
O1 C2 . 1.223(4) ?
O2 C9 . 1.373(3) ?
O2 C8 . 1.383(3) y
O3 C1 . 1.379(3) ?
O3 C16 . 1.463(4) ?
C1 C9 . 1.345(4) y
C1 C2 . 1.454(4) y
C2 C3 . 1.468(4) y
C3 C8 . 1.371(4) y
C3 C4 . 1.408(4) ?
C4 C5 . 1.367(5) ?
C4 H4 . 0.9300 ?
C5 C6 . 1.365(5) ?
C6 C7 . 1.370(4) ?
C6 H6 . 0.9300 ?
C7 C8 . 1.384(4) ?
C7 H7 . 0.9300 ?
C9 C10 . 1.473(4) ?
C10 C11 . 1.384(4) ?
C10 C15 . 1.382(4) ?
C11 C12 . 1.391(4) ?
C11 H11 . 0.9300 ?
C12 C13 . 1.369(5) ?
C12 H12 . 0.9300 ?
C13 C14 . 1.375(5) ?
C13 H13 . 0.9300 ?
C14 C15 . 1.388(4) ?
C14 H14 . 0.9300 ?
C15 H15 . 0.9300 ?
C16 C17 . 1.498(5) ?
C16 H16A . 0.9700 ?
C16 H16B . 0.9700 ?
C17 C18 . 1.387(5) ?
C17 C17 2_654 1.394(6) ?
C18 C19 . 1.375(7) ?
C18 H18 . 0.9300 ?
C19 C19 2_654 1.340(11) ?
C19 H19 . 0.9300 ?

loop_
_geom_hbond_atom_site_label_D
_geom_hbond_atom_site_label_H
_geom_hbond_atom_site_label_A
_geom_hbond_site_symmetry_A
_geom_hbond_distance_DH
_geom_hbond_distance_HA
_geom_hbond_distance_DA
_geom_hbond_angle_DHA
_geom_hbond_publ_flag
C16 H16B O1 1_555 0.97 2.50 3.091(4) 119 y
C18 H18 Cl1 7_555 0.93 2.88 3.676(5) 144 y

loop_
_geom_torsion_atom_site_label_1
_geom_torsion_atom_site_label_2
_geom_torsion_atom_site_label_3
_geom_torsion_atom_site_label_4
_geom_torsion_site_symmetry_1
_geom_torsion_site_symmetry_4
_geom_torsion
_geom_torsion_publ_flag
C16 O3 C1 C9 . . 111.1(3) ?
C16 O3 C1 C2 . . -71.0(3) ?
C9 C1 C2 O1 . . 176.8(3) ?
O3 C1 C2 O1 . . -1.0(5) ?
C9 C1 C2 C3 . . -2.7(4) ?
O3 C1 C2 C3 . . 179.5(3) ?
O1 C2 C3 C8 . . -178.1(3) ?
C1 C2 C3 C8 . . 1.4(4) ?
O1 C2 C3 C4 . . 1.8(5) ?
C1 C2 C3 C4 . . -178.7(3) ?
C8 C3 C4 C5 . . -1.7(5) ?
C2 C3 C4 C5 . . 178.4(3) ?
C3 C4 C5 C6 . . 1.4(6) ?
C3 C4 C5 Cl1 . . 179.6(3) ?
C4 C5 C6 C7 . . -0.1(6) ?
Cl1 C5 C6 C7 . . -178.3(3) ?
C5 C6 C7 C8 . . -0.9(6) ?
C4 C3 C8 C7 . . 0.7(5) ?
C2 C3 C8 C7 . . -179.4(3) ?
C4 C3 C8 O2 . . -179.4(3) ?
C2 C3 C8 O2 . . 0.5(5) ?
C6 C7 C8 C3 . . 0.6(5) ?
C6 C7 C8 O2 . . -179.3(3) ?
C9 O2 C8 C3 . . -1.4(4) ?
C9 O2 C8 C7 . . 178.5(3) ?
O3 C1 C9 O2 . . 179.8(3) ?
C2 C1 C9 O2 . . 2.0(4) ?
O3 C1 C9 C10 . . -0.3(4) ?
C2 C1 C9 C10 . . -178.1(3) ?
C8 O2 C9 C1 . . 0.2(4) ?
C8 O2 C9 C10 . . -179.7(2) ?
C1 C9 C10 C11 . . 54.1(4) y
O2 C9 C10 C11 . . -126.0(3) ?
C1 C9 C10 C15 . . -125.4(3) ?
O2 C9 C10 C15 . . 54.4(4) ?
C15 C10 C11 C12 . . 0.2(5) ?
C9 C10 C11 C12 . . -179.3(3) ?
C10 C11 C12 C13 . . 0.9(5) ?
C11 C12 C13 C14 . . -1.1(5) ?
C12 C13 C14 C15 . . 0.1(5) ?
C11 C10 C15 C14 . . -1.3(5) ?
C9 C10 C15 C14 . . 178.3(3) ?
C13 C14 C15 C10 . . 1.1(5) ?
C1 O3 C16 C17 . . -68.8(3) ?
O3 C16 C17 C18 . . 106.2(3) y
O3 C16 C17 C17 . 2_654 -74.4(4) ?
C17 C17 C18 C19 2_654 . -1.1(6) ?
C16 C17 C18 C19 . . 178.3(4) ?
C17 C18 C19 C19 . 2_654 -0.4(8) ?
